data_2211861
loop_
_publ_author_name
'Xian-Ying Shi'
'Jun-Fa Wei'
'Xi-Ru Zhang'
'Jing Cao'

_publ_section_title
;
 Propane-1,3-diylbis(triphenylphosphonium)
 (oxalato)oxodiperoxomolybdate(VI) monohydrate
;
_journal_coeditor_code HY2033
_journal_issue 1
_journal_name_full 'Acta Crystallographica Section E'
_journal_page_first m227
_journal_page_last m229
_journal_paper_doi 10.1107/S160053680605272X
_journal_volume 63
_journal_year 2007
_chemical_formula_iupac '(C39 H36 P2) [Mo (C2 O4) O (O2)2], H2 O'
_chemical_formula_moiety 'C39 H36 P2, C2 Mo O9, H2 O'
_chemical_formula_sum 'C41 H38 Mo O10 P2'
_chemical_formula_weight 848.59
_chemical_name_systematic
;
Propane-1,3-diylbis(triphenylphosphonium) (oxalato)oxodiperoxomolybdate(VI)
monohydrate
;
_space_group_IT_number 4
_symmetry_cell_setting monoclinic
_symmetry_space_group_name_Hall 'P 2yb'
_symmetry_space_group_name_H-M 'P 1 21 1'
_atom_sites_solution_hydrogens geom
_atom_sites_solution_primary direct
_atom_sites_solution_secondary difmap
_audit_creation_method SHELXL-97
_cell_angle_alpha 90.00
_cell_angle_beta 109.0400(10)
_cell_angle_gamma 90.00
_cell_formula_units_Z 2
_cell_length_a 10.9385(8)
_cell_length_b 15.6425(12)
_cell_length_c 11.8100(9)
_cell_measurement_reflns_used 6593
_cell_measurement_temperature 296(2)
_cell_measurement_theta_max 25.10
_cell_measurement_theta_min 1.82
_cell_volume 1910.2(2)
_computing_cell_refinement 'SAINT-Plus (Bruker, 1999)'
_computing_data_collection 'SMART (Bruker, 1999)'
_computing_data_reduction SAINT-Plus
_computing_molecular_graphics 'SHELXTL (Sheldrick, 1997b)'
_computing_publication_material SHELXTL
_computing_structure_refinement 'SHELXL97 (Sheldrick, 1997a)'
_computing_structure_solution 'SHELXS97 (Sheldrick, 1997a)'
_diffrn_ambient_temperature 296(2)
_diffrn_measured_fraction_theta_full 0.997
_diffrn_measured_fraction_theta_max 0.997
_diffrn_measurement_device_type 'Bruker SMART APEXII CCD'
_diffrn_measurement_method '\f and \w'
_diffrn_radiation_monochromator graphite
_diffrn_radiation_source 'fine-focus sealed tube'
_diffrn_radiation_type MoK\a
_diffrn_radiation_wavelength 0.71073
_diffrn_reflns_av_R_equivalents 0.0313
_diffrn_reflns_av_sigmaI/netI 0.0638
_diffrn_reflns_limit_h_max 13
_diffrn_reflns_limit_h_min -12
_diffrn_reflns_limit_k_max 18
_diffrn_reflns_limit_k_min -17
_diffrn_reflns_limit_l_max 8
_diffrn_reflns_limit_l_min -14
_diffrn_reflns_number 9549
_diffrn_reflns_theta_full 25.10
_diffrn_reflns_theta_max 25.10
_diffrn_reflns_theta_min 1.82
_exptl_absorpt_coefficient_mu 0.488
_exptl_absorpt_correction_T_max 0.9304
_exptl_absorpt_correction_T_min 0.8517
_exptl_absorpt_correction_type multi-scan
_exptl_absorpt_process_details '(SADABS; Bruker, 1999)'
_exptl_crystal_colour yellow
_exptl_crystal_density_diffrn 1.475
_exptl_crystal_density_method 'not measured'
_exptl_crystal_description plate
_exptl_crystal_F_000 872.0
_exptl_crystal_size_max 0.34
_exptl_crystal_size_mid 0.28
_exptl_crystal_size_min 0.15
_refine_diff_density_max 0.529
_refine_diff_density_min -0.756
_refine_ls_abs_structure_details 'Flack (1983), 1458 Friedel pairs'
_refine_ls_abs_structure_Flack 0.02(5)
_refine_ls_extinction_coef 0.0132(12)
_refine_ls_extinction_expression Fc^*^=kFc[1+0.001xFc^2^\l^3^/sin(2\q)]^-1/4^
_refine_ls_extinction_method SHELXL97
_refine_ls_goodness_of_fit_ref 1.048
_refine_ls_hydrogen_treatment mixed
_refine_ls_matrix_type full
_refine_ls_number_parameters 494
_refine_ls_number_reflns 6593
_refine_ls_number_restraints 3
_refine_ls_restrained_S_all 1.048
_refine_ls_R_factor_all 0.0714
_refine_ls_R_factor_gt 0.0571
_refine_ls_shift/su_max 0.001
_refine_ls_shift/su_mean 0.000
_refine_ls_structure_factor_coef Fsqd
_refine_ls_weighting_details 'calc w=1/[\s^2^(Fo^2^)+(0.0606P)^2^+3.2002P] where P=(Fo^2^+2Fc^2^)/3'
_refine_ls_weighting_scheme calc
_refine_ls_wR_factor_gt 0.1340
_refine_ls_wR_factor_ref 0.1509
_reflns_number_gt 5391
_reflns_number_total 6593
_reflns_threshold_expression I>2\s(I)
_cod_data_source_file hy2033.cif
_cod_data_source_block I
_cod_original_sg_symbol_H-M 'P 21'
_cod_database_code 2211861
_cod_database_fobs_code 2211861

loop_
_symmetry_equiv_pos_as_xyz
'x, y, z'
'-x, y+1/2, -z'

loop_
_atom_site_type_symbol
_atom_site_label
_atom_site_fract_x
_atom_site_fract_y
_atom_site_fract_z
_atom_site_U_iso_or_equiv
_atom_site_adp_type
_atom_site_calc_flag
_atom_site_refinement_flags
_atom_site_occupancy
Mo Mo1 0.74619(6) 1.04409(4) 0.39693(6) 0.0512(2) Uani d . 1
P P1 0.85369(18) 0.27691(12) 0.76147(16) 0.0443(4) Uani d . 1
P P2 0.72354(17) 0.39688(12) 0.29927(16) 0.0446(4) Uani d . 1
O O1 0.6088(5) 0.9357(4) 0.3607(5) 0.0568(14) Uani d . 1
O O2 0.5347(6) 0.8341(4) 0.4553(6) 0.0798(19) Uani d . 1
O O3 0.6385(6) 0.9300(5) 0.6625(6) 0.0842(19) Uani d . 1
O O4 0.7246(5) 1.0160(3) 0.5583(5) 0.0614(15) Uani d . 1
O O5 0.8669(6) 0.9494(4) 0.4208(7) 0.077(2) Uani d . 1
O O6 0.8289(7) 0.9866(5) 0.3013(7) 0.090(2) Uani d . 1
O O7 0.6356(7) 1.0981(4) 0.2580(6) 0.086(2) Uani d . 1
O O8 0.5851(6) 1.1081(4) 0.3567(6) 0.0742(17) Uani d . 1
O O9 0.8485(6) 1.1221(4) 0.4591(6) 0.0691(17) Uani d . 1
O O10 0.3728(8) 0.2304(5) 0.3049(8) 0.092(2) Uani d D 1
C C1 1.0914(8) 0.2784(6) 0.7270(8) 0.056(2) Uani d . 1
H H1 1.0563 0.3205 0.6701 0.067 Uiso calc R 1
C C2 1.2174(8) 0.2521(6) 0.7480(8) 0.064(2) Uani d . 1
H H2 1.2664 0.2762 0.7051 0.077 Uiso calc R 1
C C3 1.2701(9) 0.1904(6) 0.8325(9) 0.071(2) Uani d . 1
H H3 1.3542 0.1715 0.8454 0.085 Uiso calc R 1
C C4 1.1988(9) 0.1565(6) 0.8978(9) 0.072(2) Uani d . 1
H H4 1.2359 0.1161 0.9568 0.087 Uiso calc R 1
C C5 1.0715(8) 0.1819(5) 0.8768(8) 0.059(2) Uani d . 1
H H5 1.0237 0.1583 0.9212 0.071 Uiso calc R 1
C C6 1.0162(7) 0.2426(5) 0.7897(6) 0.0487(17) Uani d . 1
C C7 0.7510(7) 0.1298(5) 0.8188(7) 0.0525(19) Uani d . 1
H H7 0.7651 0.1062 0.7519 0.063 Uiso calc R 1
C C8 0.6984(8) 0.0806(6) 0.8884(7) 0.064(2) Uani d . 1
H H8 0.6802 0.0231 0.8704 0.077 Uiso calc R 1
C C9 0.6731(9) 0.1171(7) 0.9848(8) 0.076(3) Uani d . 1
H H9 0.6349 0.0842 1.0297 0.092 Uiso calc R 1
C C10 0.7028(10) 0.1997(6) 1.0151(8) 0.074(3) Uani d . 1
H H10 0.6864 0.2228 1.0812 0.089 Uiso calc R 1
C C11 0.7570(8) 0.2494(5) 0.9484(7) 0.063(2) Uani d . 1
H H11 0.7768 0.3063 0.9691 0.075 Uiso calc R 1
C C12 0.7827(7) 0.2148(5) 0.8494(6) 0.0473(17) Uani d . 1
C C13 0.9598(8) 0.4349(5) 0.8469(8) 0.063(2) Uani d . 1
H H13 1.0403 0.4084 0.8710 0.076 Uiso calc R 1
C C14 0.9494(9) 0.5226(5) 0.8636(9) 0.075(3) Uani d . 1
H H14 1.0235 0.5547 0.8998 0.090 Uiso calc R 1
C C15 0.8317(9) 0.5613(5) 0.8274(8) 0.066(2) Uani d . 1
H H15 0.8261 0.6198 0.8388 0.079 Uiso calc R 1
C C16 0.7208(9) 0.5150(5) 0.7742(8) 0.061(2) Uani d . 1
H H16 0.6406 0.5420 0.7493 0.073 Uiso calc R 1
C C17 0.7298(7) 0.4288(5) 0.7584(7) 0.0540(19) Uani d . 1
H H17 0.6552 0.3971 0.7232 0.065 Uiso calc R 1
C C18 0.8495(7) 0.3881(5) 0.7945(6) 0.0474(16) Uani d . 1
C C19 0.7579(7) 0.2617(5) 0.6080(6) 0.0479(17) Uani d . 1
H H19A 0.7657 0.2026 0.5865 0.058 Uiso calc R 1
H H19B 0.6679 0.2717 0.5998 0.058 Uiso calc R 1
C C20 0.7948(7) 0.3201(5) 0.5188(6) 0.0523(18) Uani d . 1
H H20A 0.8071 0.3780 0.5497 0.063 Uiso calc R 1
H H20B 0.8759 0.3007 0.5110 0.063 Uiso calc R 1
C C21 0.6913(7) 0.3197(5) 0.3967(6) 0.0498(17) Uani d . 1
H H21A 0.6080 0.3318 0.4058 0.060 Uiso calc R 1
H H21B 0.6868 0.2633 0.3613 0.060 Uiso calc R 1
C C22 0.8465(7) 0.5315(6) 0.4443(7) 0.056(2) Uani d . 1
H H22 0.9237 0.5023 0.4563 0.067 Uiso calc R 1
C C23 0.8467(9) 0.6076(6) 0.5033(8) 0.066(2) Uani d . 1
H H23 0.9239 0.6298 0.5545 0.079 Uiso calc R 1
C C24 0.7323(10) 0.6506(6) 0.4863(9) 0.075(3) Uani d . 1
H H24 0.7327 0.7022 0.5255 0.090 Uiso calc R 1
C C25 0.6174(9) 0.6179(6) 0.4120(8) 0.070(2) Uani d . 1
H H25 0.5403 0.6468 0.4023 0.084 Uiso calc R 1
C C26 0.6165(6) 0.5428(7) 0.3522(6) 0.0576(18) Uani d . 1
H H26 0.5387 0.5212 0.3014 0.069 Uiso calc R 1
C C27 0.7312(7) 0.4981(5) 0.3667(7) 0.0487(18) Uani d . 1
C C28 0.9389(8) 0.4353(6) 0.2361(8) 0.064(2) Uani d . 1
H H28 0.9113 0.4918 0.2317 0.077 Uiso calc R 1
C C29 1.0470(9) 0.4150(7) 0.2058(9) 0.079(3) Uani d . 1
H H29 1.0918 0.4573 0.1804 0.095 Uiso calc R 1
C C30 1.0877(9) 0.3316(8) 0.2137(9) 0.079(3) Uani d . 1
H H30 1.1616 0.3176 0.1952 0.095 Uiso calc R 1
C C31 1.0214(10) 0.2694(7) 0.2484(9) 0.082(3) Uani d . 1
H H31 1.0486 0.2130 0.2503 0.098 Uiso calc R 1
C C32 0.9140(9) 0.2883(6) 0.2808(8) 0.060(2) Uani d . 1
H H32 0.8711 0.2454 0.3075 0.072 Uiso calc R 1
C C33 0.8711(7) 0.3728(5) 0.2728(6) 0.0482(17) Uani d . 1
C C34 0.4815(8) 0.3557(5) 0.1431(7) 0.058(2) Uani d . 1
H H34 0.4677 0.3269 0.2067 0.070 Uiso calc R 1
C C35 0.3838(8) 0.3580(6) 0.0308(8) 0.068(2) Uani d . 1
H H35 0.3059 0.3297 0.0197 0.082 Uiso calc R 1
C C36 0.4031(9) 0.4011(6) -0.0604(8) 0.069(2) Uani d . 1
H H36 0.3369 0.4041 -0.1336 0.083 Uiso calc R 1
C C37 0.5181(9) 0.4403(6) -0.0474(8) 0.068(2) Uani d . 1
H H37 0.5313 0.4679 -0.1122 0.081 Uiso calc R 1
C C38 0.6148(8) 0.4389(5) 0.0621(6) 0.0543(19) Uani d . 1
H H38 0.6924 0.4670 0.0713 0.065 Uiso calc R 1
C C39 0.5981(6) 0.3961(4) 0.1588(6) 0.0416(15) Uani d . 1
C C40 0.5950(7) 0.9012(6) 0.4523(8) 0.058(2) Uani d . 1
C C41 0.6554(8) 0.9516(5) 0.5693(7) 0.057(2) Uani d . 1
H H10D 0.439(6) 0.197(5) 0.322(8) 0.100 Uiso d D 1
H H10E 0.375(9) 0.260(6) 0.367(6) 0.100 Uiso d D 1

loop_
_atom_site_aniso_label
_atom_site_aniso_U_11
_atom_site_aniso_U_22
_atom_site_aniso_U_33
_atom_site_aniso_U_12
_atom_site_aniso_U_13
_atom_site_aniso_U_23
Mo1 0.0506(3) 0.0450(3) 0.0630(4) -0.0057(3) 0.0255(3) -0.0096(3)
P1 0.0493(11) 0.0413(10) 0.0436(10) 0.0002(9) 0.0170(9) 0.0015(8)
P2 0.0447(10) 0.0432(10) 0.0442(10) 0.0009(8) 0.0122(8) 0.0028(8)
O1 0.060(3) 0.057(3) 0.052(3) -0.008(3) 0.017(3) -0.002(3)
O2 0.074(4) 0.058(4) 0.109(5) -0.017(3) 0.032(4) 0.005(3)
O3 0.092(5) 0.105(5) 0.068(4) 0.005(4) 0.042(4) 0.020(4)
O4 0.063(3) 0.057(4) 0.058(3) -0.004(3) 0.012(3) -0.011(2)
O5 0.058(4) 0.066(4) 0.106(5) 0.001(3) 0.023(4) -0.026(4)
O6 0.087(5) 0.092(5) 0.105(6) -0.013(4) 0.052(4) -0.029(4)
O7 0.108(5) 0.082(5) 0.066(4) -0.009(4) 0.026(4) 0.012(3)
O8 0.073(4) 0.067(4) 0.081(4) 0.004(3) 0.024(3) 0.006(3)
O9 0.059(4) 0.055(4) 0.103(5) -0.011(3) 0.039(3) -0.028(3)
O10 0.090(5) 0.081(5) 0.116(6) 0.007(4) 0.049(5) 0.003(4)
C1 0.054(5) 0.050(5) 0.062(5) -0.005(4) 0.016(4) 0.000(4)
C2 0.062(5) 0.066(6) 0.073(6) -0.010(4) 0.031(4) -0.014(5)
C3 0.058(5) 0.061(6) 0.095(7) 0.008(4) 0.025(5) -0.010(5)
C4 0.063(5) 0.062(6) 0.083(7) 0.009(4) 0.012(5) 0.007(5)
C5 0.059(5) 0.048(5) 0.072(5) 0.008(4) 0.025(4) 0.017(4)
C6 0.050(4) 0.045(4) 0.051(4) -0.004(3) 0.017(3) 0.001(3)
C7 0.059(5) 0.048(5) 0.052(4) -0.006(4) 0.021(4) -0.005(3)
C8 0.069(5) 0.054(5) 0.066(5) -0.019(4) 0.018(4) 0.004(4)
C9 0.084(7) 0.085(7) 0.068(6) -0.030(6) 0.034(5) 0.001(5)
C10 0.110(8) 0.068(6) 0.066(5) -0.020(6) 0.057(6) -0.002(5)
C11 0.089(6) 0.045(5) 0.061(5) -0.015(4) 0.034(5) -0.006(4)
C12 0.054(4) 0.048(4) 0.041(4) -0.002(3) 0.016(3) -0.008(3)
C13 0.055(5) 0.049(5) 0.083(6) -0.001(4) 0.019(4) -0.007(4)
C14 0.070(6) 0.053(7) 0.102(7) -0.013(4) 0.028(5) -0.022(5)
C15 0.085(6) 0.036(5) 0.090(6) -0.007(4) 0.046(5) -0.005(4)
C16 0.065(5) 0.049(5) 0.071(5) 0.007(4) 0.025(4) 0.004(4)
C17 0.048(4) 0.043(4) 0.071(5) 0.005(3) 0.020(4) 0.000(4)
C18 0.053(4) 0.039(4) 0.051(4) -0.004(3) 0.017(3) 0.001(3)
C19 0.056(4) 0.041(4) 0.051(4) -0.001(3) 0.023(3) 0.003(3)
C20 0.049(4) 0.058(5) 0.049(4) -0.006(4) 0.015(3) 0.005(3)
C21 0.060(4) 0.046(4) 0.045(4) 0.002(4) 0.019(4) -0.001(3)
C22 0.042(4) 0.054(5) 0.063(4) -0.005(4) 0.006(3) -0.006(4)
C23 0.061(5) 0.061(5) 0.070(6) -0.007(4) 0.014(4) -0.016(4)
C24 0.088(7) 0.067(6) 0.079(6) -0.003(5) 0.038(6) -0.021(5)
C25 0.054(5) 0.076(6) 0.081(6) 0.003(4) 0.022(5) -0.023(5)
C26 0.045(3) 0.059(4) 0.067(4) 0.006(5) 0.016(3) -0.020(5)
C27 0.050(4) 0.048(4) 0.048(4) -0.004(3) 0.016(3) 0.005(3)
C28 0.052(5) 0.061(5) 0.085(6) 0.007(4) 0.029(4) 0.007(4)
C29 0.060(5) 0.091(8) 0.097(8) 0.000(5) 0.041(5) 0.004(6)
C30 0.058(6) 0.113(9) 0.067(6) 0.021(6) 0.022(5) -0.004(6)
C31 0.089(7) 0.078(7) 0.089(7) 0.042(6) 0.045(6) 0.016(6)
C32 0.071(6) 0.057(5) 0.058(5) 0.015(4) 0.029(4) 0.009(4)
C33 0.047(4) 0.051(4) 0.047(4) 0.002(3) 0.016(3) 0.006(3)
C34 0.065(5) 0.066(5) 0.043(4) -0.011(4) 0.017(4) -0.001(4)
C35 0.054(5) 0.079(6) 0.059(5) -0.018(4) 0.001(4) -0.004(5)
C36 0.071(5) 0.075(6) 0.050(5) 0.002(5) 0.003(4) 0.003(4)
C37 0.072(6) 0.078(6) 0.051(5) 0.010(5) 0.016(4) 0.011(4)
C38 0.056(4) 0.058(5) 0.047(4) -0.005(4) 0.013(4) 0.011(4)
C39 0.046(4) 0.041(4) 0.037(3) -0.003(3) 0.013(3) 0.000(3)
C40 0.041(4) 0.056(5) 0.075(5) 0.003(4) 0.017(4) 0.002(4)
C41 0.054(5) 0.061(5) 0.058(5) 0.018(4) 0.020(4) 0.005(4)

loop_
_atom_type_symbol
_atom_type_description
_atom_type_scat_dispersion_real
_atom_type_scat_dispersion_imag
_atom_type_scat_source
C C 0.0033 0.0016 'International Tables Vol C Tables 4.2.6.8 and 6.1.1.4'
H H 0.0000 0.0000 'International Tables Vol C Tables 4.2.6.8 and 6.1.1.4'
O O 0.0106 0.0060 'International Tables Vol C Tables 4.2.6.8 and 6.1.1.4'
Mo Mo -1.6832 0.6857 'International Tables Vol C Tables 4.2.6.8 and 6.1.1.4'
N N 0.0061 0.0033 'International Tables Vol C Tables 4.2.6.8 and 6.1.1.4'
P P 0.1023 0.0942 'International Tables Vol C Tables 4.2.6.8 and 6.1.1.4'

loop_
_geom_angle_atom_site_label_1
_geom_angle_atom_site_label_2
_geom_angle_atom_site_label_3
_geom_angle
O9 Mo1 O6 103.3(3)
O9 Mo1 O7 101.8(3)
O6 Mo1 O7 89.4(4)
O9 Mo1 O5 99.7(3)
O6 Mo1 O5 44.6(3)
O7 Mo1 O5 132.7(3)
O9 Mo1 O8 99.0(3)
O6 Mo1 O8 132.1(3)
O7 Mo1 O8 44.4(3)
O5 Mo1 O8 161.1(3)
O9 Mo1 O4 90.7(3)
O6 Mo1 O4 132.7(3)
O7 Mo1 O4 132.0(3)
O5 Mo1 O4 88.9(3)
O8 Mo1 O4 88.1(3)
O9 Mo1 O1 165.5(3)
O6 Mo1 O1 86.9(3)
O7 Mo1 O1 88.4(3)
O5 Mo1 O1 80.2(3)
O8 Mo1 O1 81.0(3)
O4 Mo1 O1 74.8(2)
C12 P1 C6 109.0(3)
C12 P1 C18 111.0(3)
C6 P1 C18 110.4(3)
C12 P1 C19 107.2(3)
C6 P1 C19 111.6(3)
C18 P1 C19 107.6(3)
C27 P2 C39 109.7(3)
C27 P2 C33 111.0(4)
C39 P2 C33 107.7(3)
C27 P2 C21 107.9(3)
C39 P2 C21 110.1(3)
C33 P2 C21 110.6(4)
C40 O1 Mo1 115.2(5)
C41 O4 Mo1 120.8(5)
O6 O5 Mo1 65.7(4)
O5 O6 Mo1 69.6(4)
O8 O7 Mo1 69.8(4)
O7 O8 Mo1 65.8(4)
H10D O10 H10E 109(10)
C2 C1 C6 120.9(8)
C2 C1 H1 119.6
C6 C1 H1 119.6
C3 C2 C1 119.9(8)
C3 C2 H2 120.1
C1 C2 H2 120.1
C4 C3 C2 119.9(8)
C4 C3 H3 120.0
C2 C3 H3 120.0
C3 C4 C5 120.7(8)
C3 C4 H4 119.6
C5 C4 H4 119.6
C6 C5 C4 119.8(8)
C6 C5 H5 120.1
C4 C5 H5 120.1
C5 C6 C1 118.7(7)
C5 C6 P1 120.9(6)
C1 C6 P1 120.4(6)
C8 C7 C12 119.7(7)
C8 C7 H7 120.1
C12 C7 H7 120.1
C7 C8 C9 119.7(8)
C7 C8 H8 120.2
C9 C8 H8 120.2
C10 C9 C8 121.2(8)
C10 C9 H9 119.4
C8 C9 H9 119.4
C9 C10 C11 120.1(8)
C9 C10 H10 119.9
C11 C10 H10 119.9
C10 C11 C12 120.2(8)
C10 C11 H11 119.9
C12 C11 H11 119.9
C7 C12 C11 119.1(7)
C7 C12 P1 119.4(5)
C11 C12 P1 121.5(6)
C18 C13 C14 119.1(8)
C18 C13 H13 120.4
C14 C13 H13 120.4
C15 C14 C13 120.4(8)
C15 C14 H14 119.8
C13 C14 H14 119.8
C14 C15 C16 120.8(8)
C14 C15 H15 119.6
C16 C15 H15 119.6
C17 C16 C15 119.2(8)
C17 C16 H16 120.4
C15 C16 H16 120.4
C16 C17 C18 120.7(8)
C16 C17 H17 119.6
C18 C17 H17 119.6
C13 C18 C17 119.7(7)
C13 C18 P1 122.4(6)
C17 C18 P1 117.8(6)
C20 C19 P1 114.5(5)
C20 C19 H19A 108.6
P1 C19 H19A 108.6
C20 C19 H19B 108.6
P1 C19 H19B 108.6
H19A C19 H19B 107.6
C21 C20 C19 111.5(6)
C21 C20 H20A 109.3
C19 C20 H20A 109.3
C21 C20 H20B 109.3
C19 C20 H20B 109.3
H20A C20 H20B 108.0
C20 C21 P2 111.6(5)
C20 C21 H21A 109.3
P2 C21 H21A 109.3
C20 C21 H21B 109.3
P2 C21 H21B 109.3
H21A C21 H21B 108.0
C23 C22 C27 120.5(8)
C23 C22 H22 119.8
C27 C22 H22 119.8
C24 C23 C22 119.7(8)
C24 C23 H23 120.1
C22 C23 H23 120.1
C25 C24 C23 120.6(9)
C25 C24 H24 119.7
C23 C24 H24 119.7
C26 C25 C24 119.9(8)
C26 C25 H25 120.0
C24 C25 H25 120.0
C25 C26 C27 120.8(7)
C25 C26 H26 119.6
C27 C26 H26 119.6
C26 C27 C22 118.4(8)
C26 C27 P2 119.1(6)
C22 C27 P2 122.2(6)
C33 C28 C29 120.8(9)
C33 C28 H28 119.6
C29 C28 H28 119.6
C30 C29 C28 119.2(10)
C30 C29 H29 120.4
C28 C29 H29 120.4
C31 C30 C29 120.7(9)
C31 C30 H30 119.7
C29 C30 H30 119.7
C30 C31 C32 121.2(10)
C30 C31 H31 119.4
C32 C31 H31 119.4
C31 C32 C33 118.8(9)
C31 C32 H32 120.6
C33 C32 H32 120.6
C28 C33 C32 119.3(7)
C28 C33 P2 121.0(6)
C32 C33 P2 119.5(6)
C39 C34 C35 120.0(7)
C39 C34 H34 120.0
C35 C34 H34 120.0
C36 C35 C34 119.9(8)
C36 C35 H35 120.1
C34 C35 H35 120.1
C35 C36 C37 121.1(8)
C35 C36 H36 119.5
C37 C36 H36 119.5
C36 C37 C38 119.7(8)
C36 C37 H37 120.1
C38 C37 H37 120.1
C37 C38 C39 120.9(8)
C37 C38 H38 119.5
C39 C38 H38 119.5
C34 C39 C38 118.3(6)
C34 C39 P2 121.8(5)
C38 C39 P2 119.8(5)
O2 C40 O1 126.7(8)
O2 C40 C41 118.8(8)
O1 C40 C41 114.5(7)
O3 C41 O4 124.9(8)
O3 C41 C40 121.3(8)
O4 C41 C40 113.7(7)

loop_
_geom_bond_atom_site_label_1
_geom_bond_atom_site_label_2
_geom_bond_distance
Mo1 O9 1.657(6)
Mo1 O6 1.890(7)
Mo1 O7 1.890(7)
Mo1 O5 1.943(6)
Mo1 O8 1.945(7)
Mo1 O4 2.043(6)
Mo1 O1 2.213(5)
P1 C12 1.775(7)
P1 C6 1.781(8)
P1 C18 1.787(8)
P1 C19 1.789(7)
P2 C27 1.762(8)
P2 C39 1.775(6)
P2 C33 1.781(7)
P2 C21 1.781(7)
O1 C40 1.262(9)
O2 C40 1.246(10)
O3 C41 1.221(9)
O4 C41 1.293(10)
O5 O6 1.456(10)
O7 O8 1.451(9)
O10 H10D 0.86(8)
O10 H10E 0.86(8)
C1 C2 1.380(12)
C1 C6 1.392(11)
C1 H1 0.9300
C2 C3 1.373(13)
C2 H2 0.9300
C3 C4 1.369(13)
C3 H3 0.9300
C4 C5 1.390(12)
C4 H4 0.9300
C5 C6 1.385(10)
C5 H5 0.9300
C7 C8 1.380(10)
C7 C12 1.392(10)
C7 H7 0.9300
C8 C9 1.380(12)
C8 H8 0.9300
C9 C10 1.352(12)
C9 H9 0.9300
C10 C11 1.372(11)
C10 H10 0.9300
C11 C12 1.398(10)
C11 H11 0.9300
C13 C18 1.373(10)
C13 C14 1.396(11)
C13 H13 0.9300
C14 C15 1.360(12)
C14 H14 0.9300
C15 C16 1.376(11)
C15 H15 0.9300
C16 C17 1.370(10)
C16 H16 0.9300
C17 C18 1.392(10)
C17 H17 0.9300
C19 C20 1.544(9)
C19 H19A 0.9700
C19 H19B 0.9700
C20 C21 1.515(10)
C20 H20A 0.9700
C20 H20B 0.9700
C21 H21A 0.9700
C21 H21B 0.9700
C22 C23 1.379(12)
C22 C27 1.396(10)
C22 H22 0.9300
C23 C24 1.377(12)
C23 H23 0.9300
C24 C25 1.376(12)
C24 H24 0.9300
C25 C26 1.369(12)
C25 H25 0.9300
C26 C27 1.396(10)
C26 H26 0.9300
C28 C33 1.380(11)
C28 C29 1.380(11)
C28 H28 0.9300
C29 C30 1.371(14)
C29 H29 0.9300
C30 C31 1.354(15)
C30 H30 0.9300
C31 C32 1.381(12)
C31 H31 0.9300
C32 C33 1.396(11)
C32 H32 0.9300
C34 C39 1.380(10)
C34 C35 1.406(11)
C34 H34 0.9300
C35 C36 1.345(12)
C35 H35 0.9300
C36 C37 1.363(12)
C36 H36 0.9300
C37 C38 1.378(11)
C37 H37 0.9300
C38 C39 1.386(9)
C38 H38 0.9300
C40 C41 1.540(12)

loop_
_geom_hbond_atom_site_label_D
_geom_hbond_atom_site_label_H
_geom_hbond_atom_site_label_A
_geom_hbond_site_symmetry_A
_geom_hbond_distance_DH
_geom_hbond_distance_HA
_geom_hbond_distance_DA
_geom_hbond_angle_DHA
O10 H10D O8 1_545 0.86(8) 2.06(8) 2.916(10) 174(9)
O10 H10E O2 2_646 0.86(8) 2.32(4) 3.131(11) 158(9)
C7 H7 O4 1_545 0.93 2.60 3.484(9) 159
C19 H19A O9 1_545 0.97 2.36 3.159(9) 140
C16 H16 O8 2_646 0.93 2.59 3.511(11) 170
C19 H19B O2 2_646 0.97 2.31 3.243(9) 161
C26 H26 O3 2_646 0.93 2.55 3.257(11) 133
C34 H34 O10 . 0.93 2.34 3.224(11) 158
C36 H36 O6 2_645 0.93 2.56 3.408(11) 152
C1 H1 O5 2_746 0.93 2.55 3.306(11) 139
C22 H22 O5 2_746 0.93 2.42 3.280(10) 153
C23 H23 O9 2_746 0.93 2.55 3.225(10) 130

loop_
_geom_torsion_atom_site_label_1
_geom_torsion_atom_site_label_2
_geom_torsion_atom_site_label_3
_geom_torsion_atom_site_label_4
_geom_torsion
O9 Mo1 O1 C40 -8.2(14)
O6 Mo1 O1 C40 127.2(6)
O7 Mo1 O1 C40 -143.3(6)
O5 Mo1 O1 C40 82.8(6)
O8 Mo1 O1 C40 -99.2(6)
O4 Mo1 O1 C40 -8.7(5)
O9 Mo1 O4 C41 -175.8(6)
O6 Mo1 O4 C41 -66.9(7)
O7 Mo1 O4 C41 77.6(6)
O5 Mo1 O4 C41 -76.1(6)
O8 Mo1 O4 C41 85.3(6)
O1 Mo1 O4 C41 4.1(5)
O9 Mo1 O5 O6 -99.1(4)
O7 Mo1 O5 O6 17.0(6)
O8 Mo1 O5 O6 89.4(10)
O4 Mo1 O5 O6 170.4(4)
O1 Mo1 O5 O6 95.6(4)
O9 Mo1 O6 O5 90.4(4)
O7 Mo1 O6 O5 -167.6(4)
O8 Mo1 O6 O5 -154.1(4)
O4 Mo1 O6 O5 -13.2(5)
O1 Mo1 O6 O5 -79.2(4)
O9 Mo1 O7 O8 -90.9(4)
O6 Mo1 O7 O8 165.7(4)
O5 Mo1 O7 O8 153.8(4)
O4 Mo1 O7 O8 10.9(5)
O1 Mo1 O7 O8 78.7(4)
O9 Mo1 O8 O7 97.7(4)
O6 Mo1 O8 O7 -19.5(6)
O5 Mo1 O8 O7 -90.8(10)
O4 Mo1 O8 O7 -171.9(4)
O1 Mo1 O8 O7 -97.0(4)
C6 C1 C2 C3 -0.5(13)
C1 C2 C3 C4 -1.7(13)
C2 C3 C4 C5 2.2(14)
C3 C4 C5 C6 -0.5(14)
C4 C5 C6 C1 -1.6(13)
C4 C5 C6 P1 -179.6(7)
C2 C1 C6 C5 2.1(13)
C2 C1 C6 P1 -179.9(6)
C12 P1 C6 C5 -5.4(8)
C18 P1 C6 C5 116.8(7)
C19 P1 C6 C5 -123.6(7)
C12 P1 C6 C1 176.7(6)
C18 P1 C6 C1 -61.1(7)
C19 P1 C6 C1 58.4(8)
C12 C7 C8 C9 2.6(13)
C7 C8 C9 C10 -2.3(15)
C8 C9 C10 C11 1.2(17)
C9 C10 C11 C12 -0.5(15)
C8 C7 C12 C11 -1.9(12)
C8 C7 C12 P1 178.6(6)
C10 C11 C12 C7 0.8(12)
C10 C11 C12 P1 -179.6(7)
C6 P1 C12 C7 -72.3(7)
C18 P1 C12 C7 165.9(6)
C19 P1 C12 C7 48.7(7)
C6 P1 C12 C11 108.1(7)
C18 P1 C12 C11 -13.6(8)
C19 P1 C12 C11 -130.9(7)
C18 C13 C14 C15 -0.6(14)
C13 C14 C15 C16 0.3(14)
C14 C15 C16 C17 0.3(13)
C15 C16 C17 C18 -0.6(13)
C14 C13 C18 C17 0.3(13)
C14 C13 C18 P1 176.3(7)
C16 C17 C18 C13 0.3(12)
C16 C17 C18 P1 -175.9(6)
C12 P1 C18 C13 114.2(7)
C6 P1 C18 C13 -6.8(8)
C19 P1 C18 C13 -128.8(7)
C12 P1 C18 C17 -69.8(7)
C6 P1 C18 C17 169.3(6)
C19 P1 C18 C17 47.3(7)
C12 P1 C19 C20 172.5(5)
C6 P1 C19 C20 -68.2(6)
C18 P1 C19 C20 53.0(6)
P1 C19 C20 C21 -166.0(5)
C19 C20 C21 P2 172.6(5)
C27 P2 C21 C20 -58.9(6)
C39 P2 C21 C20 -178.5(5)
C33 P2 C21 C20 62.6(6)
C27 C22 C23 C24 0.5(13)
C22 C23 C24 C25 0.7(15)
C23 C24 C25 C26 -1.3(15)
C24 C25 C26 C27 0.7(15)
C25 C26 C27 C22 0.5(13)
C25 C26 C27 P2 174.1(7)
C23 C22 C27 C26 -1.1(12)
C23 C22 C27 P2 -174.4(7)
C39 P2 C27 C26 36.1(7)
C33 P2 C27 C26 154.9(6)
C21 P2 C27 C26 -83.8(7)
C39 P2 C27 C22 -150.6(6)
C33 P2 C27 C22 -31.7(7)
C21 P2 C27 C22 89.5(7)
C33 C28 C29 C30 -0.7(15)
C28 C29 C30 C31 1.4(16)
C29 C30 C31 C32 -2.4(16)
C30 C31 C32 C33 2.6(15)
C29 C28 C33 C32 0.9(13)
C29 C28 C33 P2 -174.4(7)
C31 C32 C33 C28 -1.8(13)
C31 C32 C33 P2 173.5(7)
C27 P2 C33 C28 -38.1(8)
C39 P2 C33 C28 81.9(7)
C21 P2 C33 C28 -157.8(7)
C27 P2 C33 C32 146.7(6)
C39 P2 C33 C32 -93.3(7)
C21 P2 C33 C32 27.0(8)
C39 C34 C35 C36 -1.3(14)
C34 C35 C36 C37 2.4(15)
C35 C36 C37 C38 -2.6(15)
C36 C37 C38 C39 1.7(13)
C35 C34 C39 C38 0.5(12)
C35 C34 C39 P2 178.8(7)
C37 C38 C39 C34 -0.6(12)
C37 C38 C39 P2 -179.0(6)
C27 P2 C39 C34 -104.5(7)
C33 P2 C39 C34 134.6(6)
C21 P2 C39 C34 14.0(7)
C27 P2 C39 C38 73.8(7)
C33 P2 C39 C38 -47.0(7)
C21 P2 C39 C38 -167.6(6)
Mo1 O1 C40 O2 -171.5(7)
Mo1 O1 C40 C41 11.2(8)
Mo1 O4 C41 O3 179.3(6)
Mo1 O4 C41 C40 0.2(8)
O2 C40 C41 O3 -4.6(12)
O1 C40 C41 O3 172.8(7)
O2 C40 C41 O4 174.6(7)
O1 C40 C41 O4 -8.0(10)
